data_2200198
loop_
_publ_author_name
'Welter, Richard'
'Omrani, Hedi'
'Vangelisti, Rene'

_publ_section_title
;
 Sodium tetrabromoaurate(III) dihydrate
;
_journal_issue 2
_journal_name_full 'Acta Crystallographica Section E'
_journal_page_first i8
_journal_page_last i9
_journal_paper_doi 10.1107/S1600536800021140
_journal_volume 57
_journal_year 2001
_chemical_formula_iupac 'Na1 Au1 Br4, 2H2 O1'
_chemical_formula_moiety 'Na 1+, AuBr4 1-, (H2 O)2'
_chemical_formula_sum 'Au Br4 H4 Na O2'
_chemical_formula_weight 575.63
_chemical_name_common 'Sodium bromoaurate dihydrate'
_chemical_name_systematic
;
Sodium tetrabromoaurate(III) dihydrate
;
_space_group_IT_number 62
_symmetry_cell_setting orthorhombic
_symmetry_space_group_name_Hall '-P 2ac 2n'
_symmetry_space_group_name_H-M 'P n m a'
_audit_creation_method SHELXL-97
_cell_angle_alpha 90.0000
_cell_angle_beta 90.0000
_cell_angle_gamma 90.0000
_cell_formula_units_Z 4
_cell_length_a 13.320(6)
_cell_length_b 7.253(2)
_cell_length_c 9.420(3)
_cell_measurement_reflns_used 25
_cell_measurement_temperature 293(2)
_cell_measurement_theta_max 10.4
_cell_measurement_theta_min 8.3
_cell_volume 910.1(6)
_computing_cell_refinement 'CAD-4 Software'
_computing_data_collection 'CAD-4 Software (Enraf-Nonius, 1989)'
_computing_data_reduction 'CADAK and SORTAV (Blessing, 1987)'
_computing_molecular_graphics 'ATOMS (Dowty, 1985)'
_computing_publication_material SHELXL97
_computing_structure_refinement 'SHELXL97 (Sheldrick, 1997)'
_computing_structure_solution 'SHELXS97 (Sheldrick, 1990)'
_diffrn_ambient_temperature 293(2)
_diffrn_measured_fraction_theta_full .996
_diffrn_measured_fraction_theta_max .996
_diffrn_measurement_device_type 'Enraf Nonius CAD-4'
_diffrn_measurement_method \w-2\q
_diffrn_radiation_monochromator graphite
_diffrn_radiation_source 'fine-focus sealed tube'
_diffrn_radiation_type AgK\a
_diffrn_radiation_wavelength .5608
_diffrn_reflns_av_R_equivalents .0000
_diffrn_reflns_av_sigmaI/netI .0767
_diffrn_reflns_limit_h_max 18
_diffrn_reflns_limit_h_min 0
_diffrn_reflns_limit_k_max 10
_diffrn_reflns_limit_k_min 0
_diffrn_reflns_limit_l_max 13
_diffrn_reflns_limit_l_min 0
_diffrn_reflns_number 1368
_diffrn_reflns_theta_full 22.9
_diffrn_reflns_theta_max 22.9
_diffrn_reflns_theta_min 2.1
_diffrn_standards_decay_% .1
_diffrn_standards_interval_time 180
_diffrn_standards_number 2
_exptl_absorpt_coefficient_mu 18.195
_exptl_absorpt_correction_T_max .363
_exptl_absorpt_correction_T_min .051
_exptl_absorpt_correction_type '\y scan'
_exptl_absorpt_process_details '(SORTAV; Blessing, 1987)'
_exptl_crystal_colour 'dark red'
_exptl_crystal_density_diffrn 4.201
_exptl_crystal_density_method 'not measured'
_exptl_crystal_description parallelepiped
_exptl_crystal_F_000 1000
_exptl_crystal_size_max .16
_exptl_crystal_size_mid .09
_exptl_crystal_size_min .055
_refine_diff_density_max 2.09
_refine_diff_density_min -1.57
_refine_ls_extinction_coef .0047(3)
_refine_ls_extinction_method SHELXL97
_refine_ls_goodness_of_fit_ref 1.086
_refine_ls_hydrogen_treatment constr
_refine_ls_matrix_type full
_refine_ls_number_parameters 54
_refine_ls_number_reflns 1368
_refine_ls_number_restraints 3
_refine_ls_restrained_S_all 1.085
_refine_ls_R_factor_all .100
_refine_ls_R_factor_gt .049
_refine_ls_shift/su_max <0.001
_refine_ls_shift/su_mean .000
_refine_ls_structure_factor_coef Fsqd
_refine_ls_weighting_details 'calc w = 1/[\s^2^(Fo^2^)+(0.0178P)^2^+12.7490P] where P = (Fo^2^+2Fc^2^)/3'
_refine_ls_weighting_scheme calc
_refine_ls_wR_factor_ref .097
_reflns_number_gt 905
_reflns_number_total 1368
_reflns_threshold_expression I>2\s(I)
_cod_data_source_file ob6012.cif
_cod_data_source_block I
_cod_depositor_comments
;
The following automatic conversions were performed:
'_geom_bond_publ_flag' value 'Y' changed to 'y' according to
'/home/saulius/struct/CIF-dictionaries/cif_core.dic' dictionary named
'cif_core.dic' version 2.4.1 from 2010-06-29 (11
times).

'_geom_bond_publ_flag' value 'N' changed to 'n' according to
'/home/saulius/struct/CIF-dictionaries/cif_core.dic' dictionary named
'cif_core.dic' version 2.4.1 from 2010-06-29 (7 times).

Automatic conversion script
Id: cif_fix_enum 1527 2010-12-29 10:47:43Z saulius 

The following automatic conversions were performed:

'_geom_bond_publ_flag' value 'Y' changed to 'y' according to
/home/saulius/struct/CIF-dictionaries/cif_core.dic dictionary named
'cif_core.dic' version 2.4.1 from 2010-06-29 (11
times).

'_geom_bond_publ_flag' value 'N' changed to 'n' according to
/home/saulius/struct/CIF-dictionaries/cif_core.dic dictionary named
'cif_core.dic' version 2.4.1 from 2010-06-29 (7
times).

'_geom_angle_publ_flag' value 'Y' changed to 'y' according
to /home/saulius/struct/CIF-dictionaries/cif_core.dic dictionary
named 'cif_core.dic' version 2.4.1 from 2010-06-29 (6
times).

'_geom_angle_publ_flag' value 'N' changed to 'n' according
to /home/saulius/struct/CIF-dictionaries/cif_core.dic dictionary
named 'cif_core.dic' version 2.4.1 from 2010-06-29 (45 times).

Automatic conversion script
Id: cif_fix_values 1715 2011-07-08 13:25:40Z adriana 
;
_cod_original_formula_sum 'H4 Au Br4 Na O2'
_cod_database_code 2200198

loop_
_symmetry_equiv_pos_as_xyz
'x, y, z'
'-x+1/2, -y, z+1/2'
'x+1/2, -y+1/2, -z+1/2'
'-x, y+1/2, -z'
'-x, -y, -z'
'x-1/2, y, -z-1/2'
'-x-1/2, y-1/2, z-1/2'
'x, -y-1/2, z'

loop_
_atom_site_label
_atom_site_fract_x
_atom_site_fract_y
_atom_site_fract_z
_atom_site_U_iso_or_equiv
_atom_site_adp_type
_atom_site_calc_flag
_atom_site_refinement_flags
_atom_site_occupancy
_atom_site_disorder_assembly
_atom_site_disorder_group
_atom_site_type_symbol
Au .43636(5) .2500 .01537(7) .0258(2) Uani d S 1 . . Au
Br1 .32724(15) .2500 -.1914(2) .0422(5) Uani d S 1 . . Br
Br2 .28961(13) .2500 .16910(19) .0364(5) Uani d S 1 . . Br
Br3 .58537(14) .2500 -.1329(2) .0411(5) Uani d S 1 . . Br
Br4 .54477(15) .2500 .2209(2) .0462(6) Uani d S 1 . . Br
Na .4885(6) .2500 .5620(10) .051(2) Uani d S 1 . . Na
O .3845(7) .0025(16) .4674(10) .050(3) Uani d D 1 . . O
H1 .321 .00 .513 .08 Uiso d D 1 . . H
H2 .373 -.02 .370 .08 Uiso d D 1 . . H

loop_
_atom_site_aniso_label
_atom_site_aniso_U_11
_atom_site_aniso_U_22
_atom_site_aniso_U_33
_atom_site_aniso_U_12
_atom_site_aniso_U_13
_atom_site_aniso_U_23
Au .0209(3) .0288(3) .0276(3) .000 .0002(3) .000
Br1 .0319(10) .0647(15) .0298(9) .000 -.0044(8) .000
Br2 .0236(8) .0534(13) .0321(9) .000 .0017(7) .000
Br3 .0299(10) .0523(12) .0410(11) .000 .0107(8) .000
Br4 .0309(11) .0710(15) .0367(11) .000 -.0099(8) .000
Na .046(5) .053(5) .054(5) .000 -.001(4) .000
O .043(5) .072(8) .033(5) -.013(6) -.003(4) -.001(6)

loop_
_atom_type_symbol
_atom_type_description
_atom_type_scat_dispersion_real
_atom_type_scat_dispersion_imag
_atom_type_scat_source
Na Na .0218 .0150 'International Tables Vol C Tables 4.2.6.8 and 6.1.1.4'
Au Au -.7638 5.9978 'International Tables Vol C Tables 4.2.6.8 and 6.1.1.4'
Br Br .1811 1.6452 'International Tables Vol C Tables 4.2.6.8 and 6.1.1.4'
O O .0056 .0036 'International Tables Vol C Tables 4.2.6.8 and 6.1.1.4'
H H .0000 .0000 'International Tables Vol C Tables 4.2.6.8 and 6.1.1.4'

loop_
_geom_angle_atom_site_label_1
_geom_angle_atom_site_label_2
_geom_angle_atom_site_label_3
_geom_angle_site_symmetry_1
_geom_angle_site_symmetry_3
_geom_angle
_geom_angle_publ_flag
Br4 Au Br3 . . 88.41(8) y
Br4 Au Br1 . . 180.00(8) y
Br3 Au Br1 . . 91.59(8) y
Br4 Au Br2 . . 90.19(8) y
Br3 Au Br2 . . 178.60(7) y
Br1 Au Br2 . . 89.81(8) y
Au Br1 Na . 1_554 100.51(18) n
Au Br3 Na . 1_554 100.95(17) n
Au Br4 Na . . 130.15(17) n
O Na O . 8_565 94.9(6) n
O Na O . 4_656 151.7(4) n
O Na O 8_565 4_656 78.8(4) n
O Na O . 5_656 78.8(4) n
O Na O 8_565 5_656 151.7(4) n
O Na O 4_656 5_656 93.8(5) n
O Na Br3 . 1_556 124.5(3) n
O Na Br3 8_565 1_556 124.5(3) n
O Na Br3 4_656 1_556 79.9(3) n
O Na Br3 5_656 1_556 79.9(3) n
O Na Br1 . 1_556 83.3(3) n
O Na Br1 8_565 1_556 83.3(3) n
O Na Br1 4_656 1_556 122.6(3) n
O Na Br1 5_656 1_556 122.6(3) n
Br3 Na Br1 1_556 1_556 67.0(2) n
O Na Br4 . . 76.9(3) n
O Na Br4 8_565 . 76.9(3) n
O Na Br4 4_656 . 74.9(3) n
O Na Br4 5_656 . 74.9(3) n
Br3 Na Br4 1_556 . 142.7(3) n
Br1 Na Br4 1_556 . 150.4(3) n
O Na Na . 5_656 40.1(3) n
O Na Na 8_565 5_656 129.3(5) n
O Na Na 4_656 5_656 127.2(5) n
O Na Na 5_656 5_656 38.7(3) n
Br3 Na Na 1_556 5_656 104.2(3) n
Br1 Na Na 1_556 5_656 106.2(3) n
Br4 Na Na . 5_656 71.6(3) n
O Na Na . 5_666 129.3(5) n
O Na Na 8_565 5_666 40.1(3) n
O Na Na 4_656 5_666 38.7(3) n
O Na Na 5_656 5_666 127.2(5) n
Br3 Na Na 1_556 5_666 104.2(3) n
Br1 Na Na 1_556 5_666 106.2(3) n
Br4 Na Na . 5_666 71.6(3) n
Na Na Na 5_656 5_666 143.1(5) n
Na O Na . 5_656 101.2(4) n
Na O H1 . . 112 n
Na O H1 5_656 . 127 n
Na O H2 . . 126 n
Na O H2 5_656 . 81 n
H1 O H2 . . 107 n

loop_
_geom_bond_atom_site_label_1
_geom_bond_atom_site_label_2
_geom_bond_site_symmetry_2
_geom_bond_distance
_geom_bond_publ_flag
Au Br4 . 2.415(2) y
Au Br3 . 2.427(2) y
Au Br1 . 2.431(2) y
Au Br2 . 2.433(2) y
Br1 Na 1_554 3.163(9) y
Br3 Na 1_554 3.150(10) y
Br4 Na . 3.300(10) y
Na O . 2.437(12) y
Na O 8_565 2.437(12) y
Na O 4_656 2.509(13) y
Na O 5_656 2.509(13) y
Na Br3 1_556 3.150(10) n
Na Br1 1_556 3.163(9) n
Na Na 5_656 3.823(6) n
Na Na 5_666 3.823(6) n
O Na 5_656 2.509(13) n
O H1 . .95 n
O H2 . .95 n
